data_4116674
loop_
_publ_author_name
'Peter B. Hitchcock'
'Julian M. Keates'
'Gerard A. Lawless'

_publ_section_title
;
 Mercurycyclopentadienyl Derivatives Are Not Always Fluxional
;
_journal_name_full 'Journal of the American Chemical Society'
_journal_page_first 599
_journal_page_last 600
_journal_paper_doi 10.1021/ja972093z
_journal_volume 120
_journal_year 1998
_chemical_formula_sum 'C15 H27 Cl Hg Si'
_chemical_formula_weight 471.50
_chemical_name_systematic
;

 ?

;
_space_group_IT_number 2
_symmetry_cell_setting triclinic
_symmetry_space_group_name_Hall '-P 1'
_symmetry_space_group_name_H-M 'P -1'
_atom_sites_solution_hydrogens geom
_atom_sites_solution_primary direct
_atom_sites_solution_secondary difmap
_audit_creation_method SHELXL
_cell_angle_alpha 92.01(12)
_cell_angle_beta 95.91(11)
_cell_angle_gamma 98.50(11)
_cell_formula_units_Z 4
_cell_length_a 8.940(10)
_cell_length_b 14.023(20)
_cell_length_c 14.042(22)
_cell_measurement_temperature 173(2)
_cell_volume 1730(4)
_computing_structure_refinement 'SHELXL-93 (Sheldrick, 1993)'
_computing_structure_solution 'SHELXS-86 (Sheldrick, 1990)'
_diffrn_ambient_temperature 173(2)
_diffrn_radiation_monochromator graphite
_diffrn_radiation_source 'fine-focus sealed tube'
_diffrn_radiation_type MoK\a
_diffrn_radiation_wavelength 0.71073
_diffrn_reflns_av_R_equivalents 0.0000
_diffrn_reflns_av_sigmaI/netI 0.1113
_diffrn_reflns_limit_h_max 10
_diffrn_reflns_limit_h_min -10
_diffrn_reflns_limit_k_max 16
_diffrn_reflns_limit_k_min -16
_diffrn_reflns_limit_l_max 16
_diffrn_reflns_limit_l_min 0
_diffrn_reflns_number 6077
_diffrn_reflns_theta_max 24.99
_diffrn_reflns_theta_min 2.02
_exptl_absorpt_coefficient_mu 9.107
_exptl_crystal_density_diffrn 1.811
_exptl_crystal_F_000 912
_exptl_crystal_size_max 0.30
_exptl_crystal_size_mid 0.20
_exptl_crystal_size_min 0.10
_refine_diff_density_max 3.965
_refine_diff_density_min -3.239
_refine_diff_density_rms 0.395
_refine_ls_extinction_method none
_refine_ls_goodness_of_fit_all 1.006
_refine_ls_goodness_of_fit_obs 1.059
_refine_ls_matrix_type full
_refine_ls_number_parameters 343
_refine_ls_number_reflns 6077
_refine_ls_number_restraints 0
_refine_ls_restrained_S_all 1.006
_refine_ls_restrained_S_obs 1.059
_refine_ls_R_factor_all 0.1280
_refine_ls_R_factor_obs 0.0810
_refine_ls_shift/esd_max 0.002
_refine_ls_shift/esd_mean 0.000
_refine_ls_structure_factor_coef Fsqd
_refine_ls_weighting_details 'w=1/[\s^2^(Fo^2^)+(0.1465P)^2^+0.0000P] where P=(Fo^2^+2Fc^2^)/3'
_refine_ls_weighting_scheme calc
_refine_ls_wR_factor_all 0.2311
_refine_ls_wR_factor_obs 0.1956
_reflns_number_observed 3978
_reflns_number_total 6077
_reflns_observed_criterion >2sigma(I)
_cod_data_source_file ja972093z_2.cif
_cod_data_source_block C15H27ClHgSi
_cod_depositor_comments
;
The following automatic conversions were performed:

'_refine_ls_weighting_scheme' value 'calc
w=1/[\s^2^(Fo^2^)+(0.1465P)^2^+0.0000P] where P=(Fo^2^+2Fc^2^)/3' was
changed to 'calc'. New tag '_refine_ls_weighting_details' was
created. The value of the new tag was set to
'w=1/[\s^2^(Fo^2^)+(0.1465P)^2^+0.0000P] where P=(Fo^2^+2Fc^2^)/3'.

Automatic conversion script
Id: cif_fix_values 3143 2015-03-26 13:38:13Z robertas 
;
_cod_original_cell_volume 1729.5(41)
_cod_database_code 4116674

loop_
_symmetry_equiv_pos_as_xyz
'x, y, z'
'-x, -y, -z'

loop_
_atom_site_aniso_label
_atom_site_aniso_U_11
_atom_site_aniso_U_22
_atom_site_aniso_U_33
_atom_site_aniso_U_23
_atom_site_aniso_U_13
_atom_site_aniso_U_12
Hg1 0.0238(5) 0.0278(5) 0.0300(5) -0.0004(3) 0.0039(3) 0.0035(3)
Hg2 0.0309(5) 0.0274(5) 0.0240(4) 0.0021(3) 0.0040(3) 0.0039(4)
Cl1 0.034(3) 0.043(3) 0.038(3) -0.006(2) 0.002(2) 0.004(2)
Cl2 0.040(3) 0.046(3) 0.026(3) -0.002(2) 0.007(2) 0.002(3)
Si1 0.027(3) 0.031(3) 0.024(3) 0.001(2) 0.003(2) 0.009(2)
Si2 0.023(3) 0.023(3) 0.024(3) 0.000(2) 0.002(2) 0.001(2)
C1 0.019(10) 0.043(13) 0.019(10) 0.016(9) -0.006(8) 0.009(9)
C2 0.036(12) 0.044(13) 0.017(10) 0.002(9) 0.008(9) 0.008(10)
C3 0.020(10) 0.007(8) 0.033(10) 0.007(8) 0.006(8) 0.001(7)
C4 0.018(10) 0.031(12) 0.029(11) -0.008(9) -0.009(8) 0.000(9)
C5 0.032(12) 0.026(11) 0.029(11) 0.002(9) -0.015(9) 0.012(9)
C6 0.035(13) 0.043(14) 0.039(13) 0.009(11) 0.004(10) 0.012(11)
C7 0.041(13) 0.026(11) 0.032(12) 0.001(9) 0.003(10) -0.004(10)
C8 0.042(13) 0.022(11) 0.044(13) 0.006(9) 0.021(11) 0.008(10)
C9 0.010(10) 0.050(14) 0.044(13) 0.000(11) -0.005(9) 0.008(9)
C10 0.055(15) 0.049(14) 0.009(9) 0.010(9) -0.003(9) 0.027(12)
C11 0.036(12) 0.028(11) 0.023(10) -0.008(9) -0.003(9) 0.003(9)
C12 0.033(12) 0.024(11) 0.032(11) -0.004(9) 0.010(9) -0.014(9)
C13 0.035(14) 0.079(21) 0.062(18) -0.031(16) 0.023(13) -0.020(14)
C14 0.026(12) 0.027(12) 0.062(16) 0.009(11) 0.008(11) -0.001(9)
C15 0.037(13) 0.028(12) 0.057(15) 0.012(11) 0.001(11) -0.007(10)
C16 0.038(12) 0.020(10) 0.032(11) 0.008(8) 0.017(9) 0.024(9)
C17 0.015(10) 0.025(11) 0.042(12) -0.011(9) 0.003(9) 0.000(8)
C18 0.056(15) 0.024(11) 0.018(10) 0.013(8) 0.010(10) 0.004(10)
C19 0.033(12) 0.037(12) 0.016(10) -0.005(9) 0.003(8) -0.006(10)
C20 0.017(10) 0.039(12) 0.021(10) 0.000(9) 0.003(8) 0.003(9)
C21 0.057(16) 0.032(13) 0.041(13) 0.013(10) 0.013(11) 0.029(12)
C22 0.110(25) 0.027(13) 0.034(14) -0.002(11) 0.014(14) 0.002(14)
C23 0.038(14) 0.042(15) 0.053(15) -0.006(12) -0.008(11) -0.016(11)
C24 0.036(12) 0.040(13) 0.024(11) -0.002(9) 0.000(9) 0.012(10)
C25 0.035(13) 0.050(15) 0.040(13) -0.001(11) 0.009(10) 0.005(11)
C26 0.016(10) 0.017(10) 0.058(14) 0.006(9) 0.004(10) 0.001(8)
C27 0.017(10) 0.049(14) 0.020(10) 0.002(9) 0.002(8) -0.008(9)
C28 0.033(13) 0.048(15) 0.047(14) -0.016(12) 0.020(11) -0.011(11)
C29 0.022(11) 0.056(15) 0.021(10) 0.011(10) 0.009(8) -0.003(10)
C30 0.061(17) 0.052(16) 0.028(12) 0.016(11) 0.014(11) 0.014(13)

loop_
_atom_site_label
_atom_site_type_symbol
_atom_site_fract_x
_atom_site_fract_y
_atom_site_fract_z
_atom_site_U_iso_or_equiv
_atom_site_thermal_displace_type
_atom_site_occupancy
_atom_site_calc_flag
_atom_site_refinement_flags
Hg1 Hg 0.06461(8) 0.10356(6) -0.12206(5) 0.0272(3) Uani 1 d .
Hg2 Hg 0.08127(9) -0.16718(6) -0.19842(5) 0.0274(3) Uani 1 d .
Cl1 Cl -0.1229(6) -0.0052(4) -0.2132(4) 0.0389(13) Uani 1 d .
Cl2 Cl 0.1436(6) -0.1008(4) -0.0420(4) 0.0373(13) Uani 1 d .
Si1 Si 0.3749(6) 0.2338(4) -0.1606(4) 0.0266(13) Uani 1 d .
Si2 Si 0.2321(6) -0.1497(4) -0.3936(4) 0.0236(12) Uani 1 d .
C1 C 0.2358(21) 0.2201(16) -0.0665(13) 0.027(4) Uani 1 d .
C2 C 0.2942(24) 0.2046(16) 0.0299(13) 0.032(5) Uani 1 d .
C3 C 0.2509(20) 0.2660(12) 0.0919(14) 0.020(4) Uani 1 d .
C4 C 0.1563(21) 0.3280(15) 0.0389(14) 0.027(5) Uani 1 d .
C5 C 0.1439(23) 0.3040(15) -0.0545(14) 0.030(5) Uani 1 d .
C6 C 0.3918(25) 0.1289(17) 0.0589(16) 0.038(5) Uani 1 d .
H6A H 0.4032(140) 0.0889(69) 0.0023(23) 0.058 Uiso 1 calc R
H6B H 0.3432(84) 0.0881(67) 0.1058(79) 0.058 Uiso 1 calc R
H6C H 0.4922(59) 0.1606(17) 0.0876(96) 0.058 Uiso 1 calc R
C7 C 0.2963(25) 0.2819(15) 0.1968(14) 0.034(5) Uani 1 d .
H7A H 0.2209(90) 0.3141(94) 0.2260(21) 0.051 Uiso 1 calc R
H7B H 0.3961(78) 0.3225(87) 0.2080(14) 0.051 Uiso 1 calc R
H7C H 0.3017(160) 0.2196(17) 0.2254(22) 0.051 Uiso 1 calc R
C8 C 0.0774(25) 0.4038(15) 0.0856(16) 0.034(5) Uani 1 d .
H8A H 0.1456(68) 0.4658(30) 0.0930(99) 0.052 Uiso 1 calc R
H8B H 0.0519(155) 0.3835(54) 0.1488(48) 0.052 Uiso 1 calc R
H8C H -0.0160(91) 0.4110(78) 0.0452(55) 0.052 Uiso 1 calc R
C9 C 0.0552(21) 0.3468(17) -0.1329(16) 0.035(5) Uani 1 d .
H9A H 0.0556(137) 0.3096(63) -0.1933(25) 0.052 Uiso 1 calc R
H9B H 0.1012(94) 0.4138(36) -0.1391(68) 0.052 Uiso 1 calc R
H9C H -0.0499(44) 0.3450(93) -0.1180(51) 0.052 Uiso 1 calc R
C10 C 0.4685(26) 0.1243(17) -0.1706(13) 0.036(5) Uani 1 d .
H10A H 0.3927(40) 0.0664(17) -0.1688(105) 0.054 Uiso 1 calc R
H10B H 0.5483(113) 0.1257(54) -0.1169(60) 0.054 Uiso 1 calc R
H10C H 0.5138(147) 0.1232(58) -0.2312(50) 0.054 Uiso 1 calc R
C11 C 0.2778(24) 0.2453(15) -0.2812(14) 0.030(5) Uani 1 d .
H11A H 0.2383(134) 0.3069(45) -0.2833(31) 0.045 Uiso 1 calc R
H11B H 0.1934(94) 0.1920(55) -0.2954(40) 0.045 Uiso 1 calc R
H11C H 0.3502(43) 0.2432(97) -0.3288(17) 0.045 Uiso 1 calc R
C12 C 0.5274(24) 0.3463(14) -0.1325(15) 0.031(5) Uani 1 d .
C13 C 0.6346(28) 0.3496(22) -0.2102(19) 0.061(9) Uani 1 d .
H13A H 0.6696(178) 0.2870(52) -0.2171(99) 0.092 Uiso 1 calc R
H13B H 0.7224(117) 0.4000(102) -0.1924(72) 0.092 Uiso 1 calc R
H13C H 0.5809(74) 0.3641(141) -0.2712(38) 0.092 Uiso 1 calc R
C14 C 0.4570(24) 0.4395(15) -0.1310(18) 0.039(5) Uani 1 d .
H14A H 0.3861(133) 0.4370(49) -0.0821(76) 0.058 Uiso 1 calc R
H14B H 0.4022(146) 0.4461(57) -0.1940(37) 0.058 Uiso 1 calc R
H14C H 0.5377(29) 0.4949(18) -0.1161(109) 0.058 Uiso 1 calc R
C15 C 0.6195(26) 0.3382(16) -0.0339(17) 0.042(6) Uani 1 d .
H15A H 0.6690(143) 0.2804(61) -0.0357(39) 0.063 Uiso 1 calc R
H15B H 0.5507(36) 0.3335(111) 0.0163(23) 0.063 Uiso 1 calc R
H15C H 0.6970(114) 0.3955(53) -0.0201(52) 0.063 Uiso 1 calc R
C16 C 0.0900(23) -0.2335(14) -0.3329(14) 0.027(5) Uani 1 d .
C17 C 0.1202(21) -0.3336(14) -0.3128(15) 0.028(5) Uani 1 d .
C18 C -0.0059(27) -0.4021(15) -0.3568(14) 0.032(5) Uani 1 d .
C19 C -0.1155(24) -0.3538(16) -0.4025(13) 0.030(5) Uani 1 d .
C20 C -0.0690(21) -0.2561(15) -0.3883(13) 0.026(4) Uani 1 d .
C21 C 0.2628(27) -0.3546(16) -0.2608(16) 0.040(6) Uani 1 d .
H21A H 0.3034(92) -0.3019(53) -0.2133(76) 0.060 Uiso 1 calc R
H21B H 0.3373(63) -0.3607(108) -0.3064(22) 0.060 Uiso 1 calc R
H21C H 0.2424(42) -0.4151(57) -0.2284(87) 0.060 Uiso 1 calc R
C22 C -0.0143(37) -0.5094(17) -0.3547(17) 0.058(8) Uani 1 d .
H22A H -0.0790(178) -0.5338(24) -0.3059(96) 0.086 Uiso 1 calc R
H22B H 0.0882(45) -0.5255(18) -0.3392(133) 0.086 Uiso 1 calc R
H22C H -0.0575(200) -0.5392(20) -0.4177(44) 0.086 Uiso 1 calc R
C23 C -0.2599(27) -0.4037(18) -0.4553(18) 0.048(6) Uani 1 d .
H23A H -0.3284(81) -0.4305(107) -0.4095(19) 0.071 Uiso 1 calc R
H23B H -0.2382(35) -0.4560(80) -0.4975(93) 0.071 Uiso 1 calc R
H23C H -0.3083(99) -0.3574(33) -0.4939(94) 0.071 Uiso 1 calc R
C24 C -0.1665(24) -0.1808(16) -0.4243(15) 0.033(5) Uani 1 d .
H24A H -0.1372(112) -0.1594(76) -0.4864(50) 0.050 Uiso 1 calc R
H24B H -0.1506(122) -0.1254(46) -0.3780(51) 0.050 Uiso 1 calc R
H24C H -0.2741(27) -0.2096(33) -0.4316(95) 0.050 Uiso 1 calc R
C25 C 0.4202(25) -0.1292(18) -0.3172(16) 0.042(6) Uani 1 d .
H25A H 0.4754(80) -0.1833(55) -0.3283(85) 0.062 Uiso 1 calc R
H25B H 0.4033(25) -0.1245(114) -0.2495(17) 0.062 Uiso 1 calc R
H25C H 0.4803(73) -0.0691(59) -0.3340(77) 0.062 Uiso 1 calc R
C26 C 0.1716(22) -0.0288(14) -0.4054(16) 0.030(5) Uani 1 d .
H26A H 0.0656(52) -0.0365(15) -0.4341(89) 0.045 Uiso 1 calc R
H26B H 0.2367(99) 0.0097(37) -0.4464(79) 0.045 Uiso 1 calc R
H26C H 0.1806(144) 0.0041(41) -0.3419(19) 0.045 Uiso 1 calc R
C27 C 0.2626(22) -0.1981(17) -0.5181(14) 0.030(5) Uani 1 d .
C28 C 0.3844(26) -0.1283(18) -0.5543(17) 0.044(7) Uani 1 d .
H28A H 0.4803(48) -0.1273(85) -0.5134(70) 0.066 Uiso 1 calc R
H28B H 0.3553(86) -0.0636(29) -0.5532(109) 0.066 Uiso 1 calc R
H28C H 0.3974(130) -0.1483(68) -0.6202(43) 0.066 Uiso 1 calc R
C29 C 0.1176(22) -0.2157(17) -0.5848(14) 0.033(5) Uani 1 d .
H29A H 0.0434(59) -0.2632(74) -0.5583(51) 0.050 Uiso 1 calc R
H29B H 0.1385(37) -0.2402(97) -0.6475(33) 0.050 Uiso 1 calc R
H29C H 0.0764(85) -0.1550(25) -0.5921(78) 0.050 Uiso 1 calc R
C30 C 0.3247(30) -0.2972(18) -0.5056(16) 0.046(6) Uani 1 d .
H30A H 0.3465(176) -0.3222(61) -0.5679(25) 0.068 Uiso 1 calc R
H30B H 0.2479(75) -0.3438(39) -0.4800(108) 0.068 Uiso 1 calc R
H30C H 0.4181(100) -0.2872(27) -0.4610(90) 0.068 Uiso 1 calc R

loop_
_atom_type_symbol
_atom_type_description
_atom_type_scat_dispersion_real
_atom_type_scat_dispersion_imag
_atom_type_scat_source
C C 0.0033 0.0016 'International Tables Vol C Tables 4.2.6.8 and 6.1.1.4'
H H 0.0000 0.0000 'International Tables Vol C Tables 4.2.6.8 and 6.1.1.4'
Cl Cl 0.1484 0.1585 'International Tables Vol C Tables 4.2.6.8 and 6.1.1.4'
Si Si 0.0817 0.0704 'International Tables Vol C Tables 4.2.6.8 and 6.1.1.4'
Hg Hg -2.3894 9.2266 'International Tables Vol C Tables 4.2.6.8 and 6.1.1.4'

loop_
_geom_angle_atom_site_label_1
_geom_angle_atom_site_label_2
_geom_angle_atom_site_label_3
_geom_angle
_geom_angle_site_symmetry_3
C1 Hg1 Cl1 167.5(5) .
C1 Hg1 Cl2 98.7(5) 2
Cl1 Hg1 Cl2 89.4(2) 2
C16 Hg2 Cl2 163.6(6) .
C16 Hg2 Cl1 111.1(5) .
Cl2 Hg2 Cl1 82.4(2) .
Hg1 Cl1 Hg2 91.4(2) .
Hg2 Cl2 Hg1 128.0(2) 2
C11 Si1 C10 105.4(9) .
C11 Si1 C1 111.8(9) .
C10 Si1 C1 110.7(10) .
C11 Si1 C12 107.4(10) .
C10 Si1 C12 109.7(10) .
C1 Si1 C12 111.7(9) .
C26 Si2 C25 106.1(10) .
C26 Si2 C16 110.9(8) .
C25 Si2 C16 109.5(10) .
C26 Si2 C27 108.4(10) .
C25 Si2 C27 108.5(9) .
C16 Si2 C27 113.2(9) .
C2 C1 C5 103.7(16) .
C2 C1 Si1 117.9(14) .
C5 C1 Si1 116.1(14) .
C2 C1 Hg1 111.0(15) .
C5 C1 Hg1 102.7(12) .
Si1 C1 Hg1 104.6(9) .
C3 C2 C1 111.0(19) .
C3 C2 C6 123.6(19) .
C1 C2 C6 125.5(17) .
C2 C3 C4 108.8(18) .
C2 C3 C7 129.2(19) .
C4 C3 C7 121.8(16) .
C5 C4 C3 109.7(17) .
C5 C4 C8 125.8(20) .
C3 C4 C8 124.4(17) .
C4 C5 C9 127.1(19) .
C4 C5 C1 107.0(17) .
C9 C5 C1 125.9(17) .
C13 C12 C14 109.2(20) .
C13 C12 C15 108.9(20) .
C14 C12 C15 109.3(17) .
C13 C12 Si1 107.7(14) .
C14 C12 Si1 111.9(15) .
C15 C12 Si1 109.9(14) .
C17 C16 C20 100.3(16) .
C17 C16 Si2 119.5(13) .
C20 C16 Si2 114.7(14) .
C17 C16 Hg2 105.1(13) .
C20 C16 Hg2 111.0(11) .
Si2 C16 Hg2 105.9(10) .
C18 C17 C21 127.4(20) .
C18 C17 C16 109.0(18) .
C21 C17 C16 123.5(18) .
C19 C18 C17 109.9(18) .
C19 C18 C22 125.6(22) .
C17 C18 C22 124.4(22) .
C20 C19 C18 109.0(18) .
C20 C19 C23 127.5(22) .
C18 C19 C23 123.5(21) .
C19 C20 C16 111.5(18) .
C19 C20 C24 123.1(18) .
C16 C20 C24 125.3(17) .
C28 C27 C29 113.1(19) .
C28 C27 C30 107.8(18) .
C29 C27 C30 108.5(18) .
C28 C27 Si2 107.3(14) .
C29 C27 Si2 112.2(13) .
C30 C27 Si2 107.6(14) .

loop_
_geom_bond_atom_site_label_1
_geom_bond_atom_site_label_2
_geom_bond_distance
_geom_bond_site_symmetry_2
Hg1 C1 2.13(2) .
Hg1 Cl1 2.333(7) .
Hg1 Cl2 3.105(6) 2
Hg2 C16 2.09(2) .
Hg2 Cl2 2.336(6) .
Hg2 Cl1 3.117(7) .
Cl2 Hg1 3.105(6) 2
Si1 C11 1.84(2) .
Si1 C10 1.86(2) .
Si1 C1 1.90(2) .
Si1 C12 1.93(2) .
Si2 C26 1.86(2) .
Si2 C25 1.88(2) .
Si2 C16 1.89(2) .
Si2 C27 1.91(2) .
C1 C2 1.44(3) .
C1 C5 1.54(3) .
C2 C3 1.33(3) .
C2 C6 1.51(3) .
C3 C4 1.47(3) .
C3 C7 1.49(3) .
C4 C5 1.33(3) .
C4 C8 1.53(3) .
C5 C9 1.49(3) .
C12 C13 1.52(3) .
C12 C14 1.53(3) .
C12 C15 1.55(3) .
C16 C17 1.50(3) .
C16 C20 1.53(3) .
C17 C18 1.44(3) .
C17 C21 1.48(3) .
C18 C19 1.39(3) .
C18 C22 1.50(3) .
C19 C20 1.37(3) .
C19 C23 1.48(3) .
C20 C24 1.53(3) .
C27 C28 1.50(3) .
C27 C29 1.50(3) .
C27 C30 1.58(3) .
